data_2007633
loop_
_publ_author_name
'Hirschle, Christian'
'R\"ohr, Caroline'

_publ_section_title
;
 Caesium Dioxoantimonate(III), CsSbO~2~
;
_journal_issue 9
_journal_name_full 'Acta Crystallographica Section C'
_journal_page_first 1219
_journal_page_last 1220
_journal_paper_doi 10.1107/S010827019800331X
_journal_volume 54
_journal_year 1998
_chemical_formula_iupac 'Cs Sb O2'
_chemical_formula_moiety 'Cs O2 Sb'
_chemical_formula_sum 'Cs O2 Sb'
_chemical_formula_weight 286.66
_chemical_name_systematic
;
                                  caesium oxo-antimonate(III)
;
_space_group_IT_number 15
_symmetry_cell_setting monoclinic
_symmetry_space_group_name_Hall '-C 2yc'
_symmetry_space_group_name_H-M 'C 1 2/c 1'
_audit_creation_method SHELXL-97
_cell_angle_alpha 90.00
_cell_angle_beta 121.90(8)
_cell_angle_gamma 90.00
_cell_formula_units_Z 4
_cell_length_a 8.1023(8)
_cell_length_b 9.7724(10)
_cell_length_c 5.5763(8)
_cell_measurement_reflns_used 25
_cell_measurement_temperature 293(2)
_cell_measurement_theta_max 25.6
_cell_measurement_theta_min 10.3
_cell_volume 374.8(3)
_computing_cell_refinement 'Fa.  Enraf-Nonius'
_computing_data_collection 'Fa.  Enraf-Nonius'
_computing_data_reduction 'HELENA (Spek, 1993)'
_computing_molecular_graphics
;
ORTEP (Johnson, 1968), DRAWxtl (Finger & Kroeker, 1997)
;
_computing_publication_material 'SHELXL97 (Sheldrick, 1997)'
_computing_structure_refinement 'SHELXL97 (Sheldrick, 1997)'
_diffrn_ambient_temperature 293(2)
_diffrn_measurement_device 'Enraf-Nonius CAD-4'
_diffrn_measurement_method \w/2\q
_diffrn_radiation_monochromator graphite
_diffrn_radiation_source 'fine-focus sealed tube'
_diffrn_radiation_type MoK~\a~
_diffrn_radiation_wavelength 0.71070
_diffrn_reflns_av_R_equivalents 0.0348
_diffrn_reflns_av_sigmaI/netI 0.0134
_diffrn_reflns_limit_h_max 8
_diffrn_reflns_limit_h_min -10
_diffrn_reflns_limit_k_max 12
_diffrn_reflns_limit_k_min 0
_diffrn_reflns_limit_l_max 7
_diffrn_reflns_limit_l_min 0
_diffrn_reflns_number 470
_diffrn_reflns_theta_max 27.48
_diffrn_reflns_theta_min 5.93
_diffrn_standards_decay_% 0
_diffrn_standards_interval_time 60
_diffrn_standards_number 3
_exptl_absorpt_coefficient_mu 16.716
_exptl_absorpt_correction_T_max 0.121
_exptl_absorpt_correction_T_min 0.037
_exptl_absorpt_correction_type analytical
_exptl_absorpt_process_details numerical
_exptl_crystal_colour clear
_exptl_crystal_density_diffrn 5.080
_exptl_crystal_density_meas ?
_exptl_crystal_description prism
_exptl_crystal_F_000 488
_exptl_crystal_size_max 0.48
_exptl_crystal_size_mid 0.25
_exptl_crystal_size_min 0.18
_refine_diff_density_max 1.941
_refine_diff_density_min -2.504
_refine_ls_extinction_coef 0.0099(11)
_refine_ls_extinction_method SHELXL97_(Sheldrick,_1997)
_refine_ls_goodness_of_fit_ref 1.135
_refine_ls_hydrogen_treatment none
_refine_ls_matrix_type full
_refine_ls_number_parameters 21
_refine_ls_number_reflns 429
_refine_ls_number_restraints 0
_refine_ls_restrained_S_all 1.135
_refine_ls_R_factor_all 0.0390
_refine_ls_R_factor_gt 0.0383
_refine_ls_shift/su_max 0.043
_refine_ls_shift/su_mean 0.007
_refine_ls_structure_factor_coef Fsqd
_refine_ls_weighting_details 'w = 1/[\s^2^(Fo^2^)+(0.0704P)^2^+9.3684P] where P=(Fo^2^+2Fc^2^)/3'
_refine_ls_weighting_scheme calc
_refine_ls_wR_factor_ref 0.1072
_reflns_number_observed 416
_reflns_number_total 429
_reflns_observed_criterion >2sigma(I)
_cod_data_source_file jz1279.cif
_cod_data_source_block jz1279
_cod_depositor_comments
;
The following automatic conversions were performed:

'_exptl_crystal_density_meas' value 'not measured' was changed to '?'
- the value is perceived as not measured.

Automatic conversion script
Id: cif_fix_values 3008 2015-01-20 13:52:24Z robertas 

The following automatic conversions were performed:

'_refine_ls_weighting_scheme' value 'calc w =
1/[\s^2^(Fo^2^)+(0.0704P)^2^+9.3684P] where P=(Fo^2^+2Fc^2^)/3' was
changed to 'calc'. New tag '_refine_ls_weighting_details' was
created. The value of the new tag was set to 'w =
1/[\s^2^(Fo^2^)+(0.0704P)^2^+9.3684P] where P=(Fo^2^+2Fc^2^)/3'.

Automatic conversion script
Id: cif_fix_values 3143 2015-03-26 13:38:13Z robertas 
;
_cod_original_cell_volume 374.84(8)
_cod_original_sg_symbol_H-M 'C 2/c'
_cod_database_code 2007633
_cod_database_fobs_code 2007633

loop_
_symmetry_equiv_pos_as_xyz
'x, y, z'
'x, -y, z+1/2'
'x+1/2, y+1/2, z'
'x+1/2, -y+1/2, z+1/2'
'-x, -y, -z'
'-x, y, -z-1/2'
'-x+1/2, -y+1/2, -z'
'-x+1/2, y+1/2, -z-1/2'

loop_
_atom_site_label
_atom_site_fract_x
_atom_site_fract_y
_atom_site_fract_z
_atom_site_U_iso_or_equiv
_atom_site_adp_type
_atom_site_calc_flag
_atom_site_refinement_flags
_atom_site_occupancy
_atom_site_disorder_assembly
_atom_site_disorder_group
_atom_site_type_symbol
Cs1 .0000 .64782(7) .2500 .0184(4) Uani d S 1 . . Cs
Sb1 .0000 .08025(7) .2500 .0126(4) Uani d S 1 . . Sb
O1 .3305(7) .4563(6) .2985(11) .0179(11) Uani d . 1 . . O

loop_
_atom_site_aniso_label
_atom_site_aniso_U_11
_atom_site_aniso_U_22
_atom_site_aniso_U_33
_atom_site_aniso_U_12
_atom_site_aniso_U_13
_atom_site_aniso_U_23
Cs1 .0169(5) .0206(5) .0153(5) .000 .0069(4) .000
Sb1 .0158(5) .0153(5) .0111(5) .000 .0101(4) .000
O1 .015(2) .028(3) .012(2) -.005(2) .009(2) -.002(2)

loop_
_atom_type_symbol
_atom_type_description
_atom_type_scat_dispersion_real
_atom_type_scat_dispersion_imag
_atom_type_scat_source
Cs Cs -0.3680 2.1192 'International Tables Vol C Tables 4.2.6.8 and 6.1.1.4'
Sb Sb -0.5866 1.5461 'International Tables Vol C Tables 4.2.6.8 and 6.1.1.4'
O O 0.0106 0.0060 'International Tables Vol C Tables 4.2.6.8 and 6.1.1.4'

loop_
_geom_angle_atom_site_label_1
_geom_angle_atom_site_label_2
_geom_angle_atom_site_label_3
_geom_angle_site_symmetry_1
_geom_angle_site_symmetry_3
_geom_angle
_geom_angle_publ_flag
O1 Cs1 O1 5_565 2_565 140.1(2) ?
O1 Cs1 O1 5_565 6_556 56.59(10) ?
O1 Cs1 O1 2_565 6_556 98.43(14) ?
O1 Cs1 O1 5_565 . 98.43(14) ?
O1 Cs1 O1 2_565 . 56.59(10) ?
O1 Cs1 O1 6_556 . 107.3(2) ?
O1 Cs1 O1 5_565 8_556 113.85(16) ?
O1 Cs1 O1 2_565 8_556 101.75(14) ?
O1 Cs1 O1 6_556 8_556 151.98(19) ?
O1 Cs1 O1 . 8_556 99.97(5) ?
O1 Cs1 O1 5_565 3_455 101.75(14) ?
O1 Cs1 O1 2_565 3_455 113.85(16) ?
O1 Cs1 O1 6_556 3_455 99.98(5) ?
O1 Cs1 O1 . 3_455 151.98(19) ?
O1 Cs1 O1 8_556 3_455 53.93(18) ?
O1 Cs1 Sb1 5_565 5_566 129.35(11) ?
O1 Cs1 Sb1 2_565 5_566 80.59(11) ?
O1 Cs1 Sb1 6_556 5_566 98.42(11) ?
O1 Cs1 Sb1 . 5_566 132.14(11) ?
O1 Cs1 Sb1 8_556 5_566 66.32(9) ?
O1 Cs1 Sb1 3_455 5_566 34.09(9) ?
O1 Cs1 Sb1 5_565 5_565 80.59(12) ?
O1 Cs1 Sb1 2_565 5_565 129.35(11) ?
O1 Cs1 Sb1 6_556 5_565 132.14(11) ?
O1 Cs1 Sb1 . 5_565 98.42(11) ?
O1 Cs1 Sb1 8_556 5_565 34.09(9) ?
O1 Cs1 Sb1 3_455 5_565 66.32(9) ?
Sb1 Cs1 Sb1 5_566 5_565 92.75(2) ?
O1 Cs1 Cs1 5_565 5_565 51.10(11) ?
O1 Cs1 Cs1 2_565 5_565 97.88(12) ?
O1 Cs1 Cs1 6_556 5_565 79.94(11) ?
O1 Cs1 Cs1 . 5_565 47.32(11) ?
O1 Cs1 Cs1 8_556 5_565 115.90(9) ?
O1 Cs1 Cs1 3_455 5_565 147.77(9) ?
Sb1 Cs1 Cs1 5_566 5_565 177.60(2) ?
Sb1 Cs1 Cs1 5_565 5_565 89.644(14) ?
O1 Cs1 Cs1 5_565 5_566 97.88(12) ?
O1 Cs1 Cs1 2_565 5_566 51.10(11) ?
O1 Cs1 Cs1 6_556 5_566 47.32(11) ?
O1 Cs1 Cs1 . 5_566 79.94(11) ?
O1 Cs1 Cs1 8_556 5_566 147.77(9) ?
O1 Cs1 Cs1 3_455 5_566 115.90(9) ?
Sb1 Cs1 Cs1 5_566 5_566 89.644(14) ?
Sb1 Cs1 Cs1 5_565 5_566 177.60(2) ?
Cs1 Cs1 Cs1 5_565 5_566 87.96(3) ?
O1 Cs1 Cs1 5_565 7_566 155.19(11) ?
O1 Cs1 Cs1 2_565 7_566 55.27(13) ?
O1 Cs1 Cs1 6_556 7_566 148.17(9) ?
O1 Cs1 Cs1 . 7_566 74.79(11) ?
O1 Cs1 Cs1 8_556 7_566 46.47(9) ?
O1 Cs1 Cs1 3_455 7_566 78.77(9) ?
Sb1 Cs1 Cs1 5_566 7_566 62.73(3) ?
Sb1 Cs1 Cs1 5_565 7_566 76.96(6) ?
Cs1 Cs1 Cs1 5_565 7_566 117.92(3) ?
Cs1 Cs1 Cs1 5_566 7_566 104.19(6) ?
O1 Cs1 Cs1 5_565 7_465 55.27(13) ?
O1 Cs1 Cs1 2_565 7_465 155.19(10) ?
O1 Cs1 Cs1 6_556 7_465 74.79(11) ?
O1 Cs1 Cs1 . 7_465 148.17(9) ?
O1 Cs1 Cs1 8_556 7_465 78.77(9) ?
O1 Cs1 Cs1 3_455 7_465 46.47(9) ?
Sb1 Cs1 Cs1 5_566 7_465 76.96(6) ?
Sb1 Cs1 Cs1 5_565 7_465 62.73(3) ?
Cs1 Cs1 Cs1 5_565 7_465 104.19(6) ?
Cs1 Cs1 Cs1 5_566 7_465 117.92(3) ?
Cs1 Cs1 Cs1 7_566 7_465 120.58(6) ?
O1 Sb1 O1 3_445 8_546 103.4(3) y
O1 Sb1 O1 3_445 4_454 89.9(2) y
O1 Sb1 O1 8_546 4_454 78.3(2) y
O1 Sb1 O1 3_445 7_556 78.3(2) ?
O1 Sb1 O1 8_546 7_556 89.9(2) ?
O1 Sb1 O1 4_454 7_556 161.0(3) y
O1 Sb1 Sb1 3_445 5 98.08(17) ?
O1 Sb1 Sb1 8_546 5 41.57(16) ?
O1 Sb1 Sb1 4_454 5 36.74(14) ?
O1 Sb1 Sb1 7_556 5 129.77(16) ?
O1 Sb1 Sb1 3_445 5_556 41.57(16) ?
O1 Sb1 Sb1 8_546 5_556 98.08(17) ?
O1 Sb1 Sb1 4_454 5_556 129.77(16) ?
O1 Sb1 Sb1 7_556 5_556 36.74(14) ?
Sb1 Sb1 Sb1 5 5_556 121.28(4) ?
O1 Sb1 Cs1 3_445 5_566 93.35(17) ?
O1 Sb1 Cs1 8_546 5_566 142.81(16) ?
O1 Sb1 Cs1 4_454 5_566 135.41(15) ?
O1 Sb1 Cs1 7_556 5_566 61.01(16) ?
Sb1 Sb1 Cs1 5 5_566 165.74(3) ?
Sb1 Sb1 Cs1 5_556 5_566 72.983(18) ?
O1 Sb1 Cs1 3_445 5_565 142.81(16) ?
O1 Sb1 Cs1 8_546 5_565 93.35(17) ?
O1 Sb1 Cs1 4_454 5_565 61.01(16) ?
O1 Sb1 Cs1 7_556 5_565 135.41(15) ?
Sb1 Sb1 Cs1 5 5_565 72.984(18) ?
Sb1 Sb1 Cs1 5_556 5_565 165.74(3) ?
Cs1 Sb1 Cs1 5_566 5_565 92.75(2) ?
O1 Sb1 Cs1 3_445 3_545 149.95(17) ?
O1 Sb1 Cs1 8_546 3_545 48.23(18) ?
O1 Sb1 Cs1 4_454 3_545 92.65(16) ?
O1 Sb1 Cs1 7_556 3_545 90.39(16) ?
Sb1 Sb1 Cs1 5 3_545 67.93(6) ?
Sb1 Sb1 Cs1 5_556 3_545 122.24(7) ?
Cs1 Sb1 Cs1 5_566 3_545 105.46(5) ?
Cs1 Sb1 Cs1 5_565 3_545 60.75(6) ?
O1 Sb1 Cs1 3_445 3_445 48.23(18) ?
O1 Sb1 Cs1 8_546 3_445 149.95(18) ?
O1 Sb1 Cs1 4_454 3_445 90.39(16) ?
O1 Sb1 Cs1 7_556 3_445 92.65(16) ?
Sb1 Sb1 Cs1 5 3_445 122.24(7) ?
Sb1 Sb1 Cs1 5_556 3_445 67.93(6) ?
Cs1 Sb1 Cs1 5_566 3_445 60.75(6) ?
Cs1 Sb1 Cs1 5_565 3_445 105.46(5) ?
Cs1 Sb1 Cs1 3_545 3_445 161.48(3) ?
O1 Sb1 Cs1 3_445 7_455 41.59(15) ?
O1 Sb1 Cs1 8_546 7_455 94.71(17) ?
O1 Sb1 Cs1 4_454 7_455 48.43(16) ?
O1 Sb1 Cs1 7_556 7_455 119.10(16) ?
Sb1 Sb1 Cs1 5 7_455 66.46(5) ?
Sb1 Sb1 Cs1 5_556 7_455 82.68(7) ?
Cs1 Sb1 Cs1 5_566 7_455 118.92(3) ?
Cs1 Sb1 Cs1 5_565 7_455 104.93(6) ?
Cs1 Sb1 Cs1 3_545 7_455 134.40(2) ?
Cs1 Sb1 Cs1 3_445 7_455 58.21(3) ?
O1 Sb1 Cs1 3_445 7_556 94.71(17) ?
O1 Sb1 Cs1 8_546 7_556 41.59(15) ?
O1 Sb1 Cs1 4_454 7_556 119.10(16) ?
O1 Sb1 Cs1 7_556 7_556 48.43(16) ?
Sb1 Sb1 Cs1 5 7_556 82.68(7) ?
Sb1 Sb1 Cs1 5_556 7_556 66.46(5) ?
Cs1 Sb1 Cs1 5_566 7_556 104.93(6) ?
Cs1 Sb1 Cs1 5_565 7_556 118.92(3) ?
Cs1 Sb1 Cs1 3_545 7_556 58.21(3) ?
Cs1 Sb1 Cs1 3_445 7_556 134.40(2) ?
Cs1 Sb1 Cs1 7_455 7_556 115.02(6) ?
Sb1 O1 Sb1 3 7_556 101.7(2) ?
Sb1 O1 Cs1 3 5_565 112.6(2) ?
Sb1 O1 Cs1 7_556 5_565 144.0(3) ?
Sb1 O1 Cs1 3 . 104.3(2) ?
Sb1 O1 Cs1 7_556 . 100.7(2) ?
Cs1 O1 Cs1 5_565 . 81.57(14) ?
Sb1 O1 Cs1 3 3_545 101.3(2) ?
Sb1 O1 Cs1 7_556 3_545 84.90(18) ?
Cs1 O1 Cs1 5_565 3_545 78.25(14) ?
Cs1 O1 Cs1 . 3_545 151.98(19) ?

loop_
_geom_bond_atom_site_label_1
_geom_bond_atom_site_label_2
_geom_bond_site_symmetry_2
_geom_bond_distance
_geom_bond_publ_flag
Cs1 O1 5_565 2.984(6) y
Cs1 O1 2_565 2.984(6) ?
Cs1 O1 6_556 3.159(6) y
Cs1 O1 . 3.159(6) ?
Cs1 O1 8_556 3.382(6) y
Cs1 O1 3_455 3.382(6) ?
Cs1 Sb1 5_566 3.8517(7) ?
Cs1 Sb1 5_565 3.8517(7) ?
Cs1 Cs1 5_565 4.0151(10) ?
Cs1 Cs1 5_566 4.0151(10) ?
Cs1 Cs1 7_566 4.029(3) ?
Cs1 Cs1 7_465 4.029(3) ?
Sb1 O1 3_445 1.954(5) y
Sb1 O1 8_546 1.954(5) ?
Sb1 O1 4_454 2.168(5) y
Sb1 O1 7_556 2.168(5) ?
Sb1 Sb1 5 3.1990(8) ?
Sb1 Sb1 5_556 3.1990(8) ?
Sb1 Cs1 5_566 3.8517(7) ?
Sb1 Cs1 5_565 3.8517(7) ?
Sb1 Cs1 3_545 4.1046(4) ?
Sb1 Cs1 3_445 4.1046(4) ?
Sb1 Cs1 7_455 4.149(3) ?
Sb1 Cs1 7_556 4.149(3) ?
O1 Sb1 3 1.954(5) ?
O1 Sb1 7_556 2.168(5) ?
O1 Cs1 5_565 2.984(6) ?
O1 Cs1 3_545 3.382(6) ?
